data_4070804
loop_
_publ_author_name
'Zhang, Jia-Sheng'
'Liu, Shuang'
'Wang, Guo-Liang'
'Lin, Yue-Jian'
'Jin, Guo-Xin'

_publ_section_title
;
 Self-Assembly of Trinuclear Half-Sandwich Metal (Co and Ru) Complexes
 Containing Ancillaryortho-Carborane-1,2-dithiolato Ligands
;
_journal_issue 6
_journal_name_full Organometallics
_journal_page_first 1112
_journal_paper_doi 10.1021/om701031w
_journal_volume 27
_journal_year 2008
_chemical_formula_sum 'C55 H85 B30 Cl3 N6 Ru3 S6'
_chemical_formula_weight 1756.51
_chemical_name_systematic
; 
 ? 
;
_space_group_IT_number 58
_symmetry_cell_setting orthorhombic
_symmetry_space_group_name_Hall '-P 2 2n'
_symmetry_space_group_name_H-M 'P n n m'
_atom_sites_solution_hydrogens geom
_atom_sites_solution_primary direct
_atom_sites_solution_secondary difmap
_audit_creation_method SHELXL-97
_cell_angle_alpha 90.00
_cell_angle_beta 90.00
_cell_angle_gamma 90.00
_cell_formula_units_Z 4
_cell_length_a 20.384(6)
_cell_length_b 22.015(7)
_cell_length_c 24.629(8)
_cell_measurement_reflns_used 879
_cell_measurement_temperature 293(2)
_cell_measurement_theta_max 16.982
_cell_measurement_theta_min 2.676
_cell_volume 11052(6)
_computing_cell_refinement 'Bruker SMART'
_computing_data_collection 'Bruker SMART'
_computing_data_reduction 'Bruker SHELXTL'
_computing_molecular_graphics 'Bruker SHELXTL'
_computing_publication_material 'Bruker SHELXTL'
_computing_structure_refinement 'SHELXL-97 (Sheldrick, 1997)'
_computing_structure_solution 'SHELXS-97 (Sheldrick, 1990)'
_diffrn_ambient_temperature 293(2)
_diffrn_measured_fraction_theta_full 1.000
_diffrn_measured_fraction_theta_max 1.000
_diffrn_measurement_device_type 'CCD area detector'
_diffrn_measurement_method 'phi and omega scans'
_diffrn_radiation_monochromator graphite
_diffrn_radiation_source 'fine-focus sealed tube'
_diffrn_radiation_type MoK\a
_diffrn_radiation_wavelength 0.71073
_diffrn_reflns_av_R_equivalents 0.0919
_diffrn_reflns_av_sigmaI/netI 0.1207
_diffrn_reflns_limit_h_max 18
_diffrn_reflns_limit_h_min -24
_diffrn_reflns_limit_k_max 26
_diffrn_reflns_limit_k_min -25
_diffrn_reflns_limit_l_max 29
_diffrn_reflns_limit_l_min -29
_diffrn_reflns_number 45507
_diffrn_reflns_theta_full 25.01
_diffrn_reflns_theta_max 25.01
_diffrn_reflns_theta_min 1.24
_diffrn_standards_decay_% 5.04
_exptl_absorpt_coefficient_mu 0.621
_exptl_absorpt_correction_T_max 0.9696
_exptl_absorpt_correction_T_min 0.9127
_exptl_absorpt_correction_type multi-scan
_exptl_absorpt_process_details sadabs
_exptl_crystal_colour violet
_exptl_crystal_density_diffrn 1.056
_exptl_crystal_density_method 'not measured'
_exptl_crystal_description prism
_exptl_crystal_F_000 3544
_exptl_crystal_size_max 0.15
_exptl_crystal_size_mid 0.10
_exptl_crystal_size_min 0.05
_refine_diff_density_max 0.564
_refine_diff_density_min -0.271
_refine_diff_density_rms 0.065
_refine_ls_extinction_method none
_refine_ls_goodness_of_fit_ref 0.772
_refine_ls_hydrogen_treatment constr
_refine_ls_matrix_type full
_refine_ls_number_parameters 550
_refine_ls_number_reflns 9999
_refine_ls_number_restraints 3
_refine_ls_restrained_S_all 0.772
_refine_ls_R_factor_all 0.1114
_refine_ls_R_factor_gt 0.0452
_refine_ls_shift/su_max 0.001
_refine_ls_shift/su_mean 0.000
_refine_ls_structure_factor_coef Fsqd
_refine_ls_weighting_details 'calc w=1/[\s^2^(Fo^2^)+(0.0488P)^2^+0.0000P] where P=(Fo^2^+2Fc^2^)/3'
_refine_ls_weighting_scheme calc
_refine_ls_wR_factor_gt 0.1089
_refine_ls_wR_factor_ref 0.1166
_reflns_number_gt 3846
_reflns_number_total 9999
_reflns_threshold_expression >2sigma(I)
_cod_data_source_file om701031w-file001.cif
_cod_data_source_block f60227as
_cod_depositor_comments
;
The following automatic conversions were performed:

'_symmetry_cell_setting' value 'Orthorhombic' changed to
'orthorhombic' according to
/home/saulius/struct/CIF-dictionaries/cif_core.dic dictionary named
'cif_core.dic' version 2.4.1 from 2010-06-29.

Automatic conversion script
Id: cif_fix_values 1715 2011-07-08 13:25:40Z adriana 
;
_cod_original_sg_symbol_H-M Pnnm
_cod_database_code 4070804

loop_
_symmetry_equiv_pos_as_xyz
'x, y, z'
'-x, -y, z'
'-x+1/2, y+1/2, -z+1/2'
'x+1/2, -y+1/2, -z+1/2'
'-x, -y, -z'
'x, y, -z'
'x-1/2, -y-1/2, z-1/2'
'-x-1/2, y-1/2, z-1/2'

loop_
_atom_site_label
_atom_site_type_symbol
_atom_site_fract_x
_atom_site_fract_y
_atom_site_fract_z
_atom_site_U_iso_or_equiv
_atom_site_adp_type
_atom_site_occupancy
_atom_site_symmetry_multiplicity
_atom_site_calc_flag
_atom_site_refinement_flags
Ru1 Ru -0.09866(3) 0.16508(3) 0.5000 0.0717(2) Uani 1 2 d S
Ru2 Ru -0.00612(2) 0.68435(2) 0.76548(2) 0.07591(18) Uani 1 1 d .
S1 S 0.05828(7) 0.59955(7) 0.79225(7) 0.0839(5) Uani 1 1 d .
S2 S 0.08628(7) 0.72471(7) 0.71817(7) 0.0871(5) Uani 1 1 d .
S3 S -0.01586(7) 0.16695(7) 0.43196(6) 0.0818(5) Uani 1 1 d .
N1 N -0.03121(19) 0.6369(2) 0.69320(19) 0.0677(13) Uani 1 1 d .
N2 N -0.0868(2) 0.48367(17) 0.54842(16) 0.0654(12) Uani 1 1 d .
N3 N -0.0968(3) 0.2626(2) 0.5000 0.0587(16) Uani 1 2 d S
N4 N -0.0729(3) 0.5753(3) 0.5000 0.0638(17) Uani 1 2 d S
B3 B 0.1473(3) 0.6041(3) 0.6955(3) 0.0699(19) Uani 1 1 d .
H3 H 0.1071 0.5913 0.6681 0.084 Uiso 1 1 calc R
B4 B 0.1836(3) 0.5514(3) 0.7396(3) 0.073(2) Uani 1 1 d .
H4 H 0.1680 0.5036 0.7409 0.088 Uiso 1 1 calc R
B5 B 0.2076(3) 0.5905(3) 0.7991(3) 0.083(2) Uani 1 1 d .
H5 H 0.2070 0.5685 0.8393 0.100 Uiso 1 1 calc R
B6 B 0.1863(3) 0.6683(3) 0.7919(3) 0.085(2) Uani 1 1 d .
H6 H 0.1718 0.6967 0.8266 0.102 Uiso 1 1 calc R
B7 B 0.2065(3) 0.6577(3) 0.6771(3) 0.0739(19) Uani 1 1 d .
H33 H 0.2057 0.6802 0.6372 0.089 Uiso 1 1 calc R
B8 B 0.2274(3) 0.5814(3) 0.6845(3) 0.084(2) Uani 1 1 d .
H8 H 0.2407 0.5533 0.6493 0.101 Uiso 1 1 calc R
B9 B 0.2653(3) 0.5730(4) 0.7491(3) 0.100(3) Uani 1 1 d .
H9 H 0.3038 0.5390 0.7565 0.120 Uiso 1 1 calc R
B10 B 0.2682(3) 0.6443(3) 0.7801(3) 0.093(2) Uani 1 1 d .
H10 H 0.3084 0.6573 0.8075 0.112 Uiso 1 1 calc R
B11 B 0.2310(3) 0.6969(3) 0.7359(3) 0.083(2) Uani 1 1 d .
H11 H 0.2461 0.7448 0.7344 0.099 Uiso 1 1 calc R
B12 B 0.2804(3) 0.6382(3) 0.7098(3) 0.089(2) Uani 1 1 d .
H12 H 0.3286 0.6472 0.6914 0.107 Uiso 1 1 calc R
B13 B 0.0833(5) 0.2303(4) 0.5000 0.076(3) Uani 1 2 d S
H13 H 0.0541 0.2723 0.5000 0.091 Uiso 1 2 calc SR
B14 B 0.1271(3) 0.2047(3) 0.4417(3) 0.095(3) Uani 1 1 d .
H14 H 0.1268 0.2312 0.4038 0.114 Uiso 1 1 calc R
B15 B 0.1263(3) 0.1235(3) 0.4401(3) 0.084(2) Uani 1 1 d .
H15 H 0.1252 0.0975 0.4020 0.101 Uiso 1 1 calc R
B16 B 0.0829(5) 0.0997(4) 0.5000 0.087(3) Uani 1 2 d S
H16 H 0.0534 0.0579 0.5000 0.104 Uiso 1 2 calc SR
B17 B 0.1721(5) 0.2308(5) 0.5000 0.103(4) Uani 1 2 d S
H17 H 0.2012 0.2729 0.5000 0.123 Uiso 1 2 calc SR
B18 B 0.1968(3) 0.1631(3) 0.4633(3) 0.105(3) Uani 1 1 d .
H18 H 0.2424 0.1623 0.4394 0.126 Uiso 1 1 calc R
B19 B 0.1699(5) 0.0987(5) 0.5000 0.111(4) Uani 1 2 d S
H19 H 0.1982 0.0561 0.5000 0.133 Uiso 1 2 calc SR
C1 C -0.0670(5) 0.6737(4) 0.8378(4) 0.107(2) Uani 1 1 d .
C2 C -0.0160(4) 0.7162(5) 0.8473(3) 0.122(3) Uani 1 1 d .
H2 H 0.0119 0.7097 0.8766 0.146 Uiso 1 1 calc R
C3 C -0.0057(4) 0.7661(5) 0.8157(4) 0.123(3) Uani 1 1 d .
H3A H 0.0288 0.7925 0.8229 0.148 Uiso 1 1 calc R
C4 C -0.0471(4) 0.7763(4) 0.7736(4) 0.115(3) Uani 1 1 d .
C5 C -0.0970(4) 0.7364(4) 0.7612(3) 0.110(2) Uani 1 1 d .
H5A H -0.1237 0.7428 0.7311 0.132 Uiso 1 1 calc R
C6 C -0.1066(3) 0.6855(4) 0.7950(4) 0.108(2) Uani 1 1 d .
H6A H -0.1412 0.6593 0.7877 0.129 Uiso 1 1 calc R
C7 C -0.0773(4) 0.6220(5) 0.8751(4) 0.155(3) Uani 1 1 d .
H7 H -0.0336 0.6104 0.8879 0.186 Uiso 1 1 calc R
C8 C -0.1162(5) 0.6396(4) 0.9260(4) 0.232(5) Uani 1 1 d .
H8A H -0.1617 0.6444 0.9168 0.348 Uiso 1 1 calc R
H8B H -0.0995 0.6771 0.9403 0.348 Uiso 1 1 calc R
H8C H -0.1118 0.6083 0.9529 0.348 Uiso 1 1 calc R
C9 C -0.1059(4) 0.5656(4) 0.8493(3) 0.181(4) Uani 1 1 d .
H9A H -0.1502 0.5736 0.8382 0.271 Uiso 1 1 calc R
H9B H -0.1055 0.5330 0.8752 0.271 Uiso 1 1 calc R
H9C H -0.0801 0.5545 0.8182 0.271 Uiso 1 1 calc R
C10 C -0.0364(4) 0.8312(3) 0.7371(3) 0.164(4) Uani 1 1 d .
H10A H -0.0452 0.8202 0.7001 0.246 Uiso 1 1 calc R
H10B H 0.0082 0.8447 0.7404 0.246 Uiso 1 1 calc R
H10C H -0.0655 0.8633 0.7479 0.246 Uiso 1 1 calc R
C11 C -0.1636(9) 0.1128(7) 0.5490(5) 0.062(5) Uani 0.50 1 d PGD
C12 C -0.2013(5) 0.1633(5) 0.5285(6) 0.048(5) Uani 0.50 1 d PG
C13 C -0.2063(6) 0.1734(6) 0.4707(7) 0.158(16) Uani 0.50 1 d PG
C14 C -0.1734(10) 0.1329(9) 0.4334(5) 0.126(10) Uani 0.50 1 d PGD
C15 C -0.1356(7) 0.0824(6) 0.4539(7) 0.27(3) Uani 0.50 1 d PG
C16 C -0.1307(5) 0.0723(4) 0.5117(7) 0.186(16) Uani 0.50 1 d PG
C17 C -0.1669(11) 0.1011(8) 0.6098(5) 0.102(7) Uani 0.50 1 d PD
C18 C -0.185(2) 0.1522(13) 0.6486(10) 0.122(9) Uani 0.50 1 d PD
C19 C -0.2137(5) 0.0445(5) 0.6187(5) 0.104(4) Uani 0.50 1 d P
C20 C -0.170(2) 0.1427(15) 0.3719(6) 0.121(10) Uani 0.50 1 d PD
C21 C -0.0349(3) 0.6655(3) 0.6450(3) 0.0740(16) Uani 1 1 d .
H21 H -0.0248 0.7067 0.6440 0.089 Uiso 1 1 calc R
C22 C -0.0521(3) 0.6388(2) 0.5981(2) 0.0713(16) Uani 1 1 d .
H22 H -0.0544 0.6615 0.5663 0.086 Uiso 1 1 calc R
C23 C -0.0668(2) 0.5760(2) 0.5971(2) 0.0612(14) Uani 1 1 d .
C24 C -0.0661(2) 0.5475(2) 0.6461(3) 0.0671(15) Uani 1 1 d .
H24 H -0.0775 0.5066 0.6478 0.081 Uiso 1 1 calc R
C25 C -0.0490(2) 0.5769(3) 0.6929(2) 0.0702(16) Uani 1 1 d .
H25 H -0.0495 0.5556 0.7255 0.084 Uiso 1 1 calc R
C26 C -0.0776(2) 0.5441(2) 0.5461(2) 0.0577(14) Uani 1 1 d .
C27 C -0.0912(3) 0.4559(3) 0.5000 0.0548(19) Uani 1 2 d S
C28 C -0.0969(3) 0.3885(3) 0.5000 0.0545(19) Uani 1 2 d S
C29 C -0.0984(2) 0.3567(2) 0.5482(2) 0.0648(15) Uani 1 1 d .
H29 H -0.0995 0.3773 0.5812 0.078 Uiso 1 1 calc R
C30 C -0.0984(2) 0.2934(2) 0.5472(2) 0.0679(15) Uani 1 1 d .
H30 H -0.0995 0.2721 0.5798 0.081 Uiso 1 1 calc R
C31 C 0.1389(2) 0.6103(2) 0.7641(2) 0.0697(15) Uani 1 1 d .
C32 C 0.1519(2) 0.6729(2) 0.7274(2) 0.0678(15) Uani 1 1 d .
C33 C 0.0610(2) 0.1654(2) 0.4659(2) 0.0706(15) Uani 1 1 d .
C34 C 0.9981(7) 0.0309(6) 0.3288(5) 0.097(5) Uani 0.50 1 d P
Cl1 Cl 1.0721(2) 0.0143(2) 0.2921(2) 0.1472(19) Uani 0.50 1 d P
Cl2 Cl 0.9343(2) 0.0353(3) 0.2798(3) 0.159(2) Uani 0.50 1 d P
Cl3 Cl 0.9862(3) -0.02469(18) 0.37436(19) 0.1504(18) Uani 0.50 1 d P

loop_
_atom_site_aniso_label
_atom_site_aniso_U_11
_atom_site_aniso_U_22
_atom_site_aniso_U_33
_atom_site_aniso_U_23
_atom_site_aniso_U_13
_atom_site_aniso_U_12
Ru1 0.0554(4) 0.0410(4) 0.1189(6) 0.000 0.000 -0.0031(3)
Ru2 0.0515(3) 0.0768(3) 0.0993(4) -0.0254(3) -0.0046(3) 0.0036(2)
S1 0.0560(9) 0.0912(12) 0.1046(13) 0.0108(10) 0.0000(9) -0.0023(8)
S2 0.0583(9) 0.0675(10) 0.1353(15) 0.0038(10) -0.0057(10) 0.0050(8)
S3 0.0640(9) 0.0759(10) 0.1056(12) -0.0088(9) -0.0013(9) 0.0102(8)
N1 0.050(3) 0.065(3) 0.088(4) -0.004(3) -0.003(3) 0.002(2)
N2 0.079(3) 0.043(3) 0.074(3) 0.001(2) 0.001(3) -0.005(2)
N3 0.044(4) 0.046(4) 0.087(5) 0.000 0.000 -0.005(3)
N4 0.080(5) 0.049(4) 0.063(5) 0.000 0.000 -0.003(3)
B3 0.072(5) 0.061(4) 0.077(5) -0.002(4) -0.006(4) -0.010(4)
B4 0.058(4) 0.060(4) 0.102(6) 0.004(4) -0.006(4) 0.013(3)
B5 0.056(4) 0.092(6) 0.101(6) 0.006(5) -0.022(4) 0.003(4)
B6 0.073(5) 0.086(5) 0.096(6) -0.015(5) -0.019(5) -0.010(4)
B7 0.067(4) 0.083(5) 0.072(5) -0.009(4) 0.007(4) -0.008(4)
B8 0.069(5) 0.076(5) 0.108(6) -0.017(5) 0.003(5) 0.016(4)
B9 0.069(5) 0.104(7) 0.127(7) 0.011(5) -0.008(5) 0.021(5)
B10 0.056(4) 0.112(7) 0.111(7) -0.005(5) -0.015(5) -0.005(4)
B11 0.058(4) 0.083(5) 0.107(6) -0.006(5) -0.014(5) -0.012(4)
B12 0.049(4) 0.100(6) 0.119(7) -0.003(5) 0.001(4) -0.001(4)
B13 0.077(7) 0.056(6) 0.096(8) 0.000 0.000 -0.015(5)
B14 0.073(5) 0.065(5) 0.147(8) 0.012(5) 0.019(5) -0.002(4)
B15 0.062(5) 0.056(5) 0.135(7) -0.004(4) 0.009(5) 0.013(4)
B16 0.075(7) 0.040(6) 0.146(10) 0.000 0.000 0.019(5)
B17 0.061(7) 0.077(8) 0.170(12) 0.000 0.000 -0.017(6)
B18 0.069(5) 0.088(5) 0.160(7) 0.001(5) 0.023(5) 0.004(5)
B19 0.074(8) 0.060(7) 0.198(13) 0.000 0.000 0.004(6)
C1 0.106(7) 0.124(7) 0.090(6) -0.022(6) 0.006(5) 0.014(6)
C2 0.088(6) 0.138(8) 0.140(8) -0.051(7) -0.008(5) -0.006(6)
C3 0.097(6) 0.120(8) 0.153(9) -0.085(6) -0.008(7) -0.009(6)
C4 0.076(5) 0.079(6) 0.191(10) -0.064(6) 0.008(6) 0.006(5)
C5 0.069(5) 0.113(6) 0.149(7) -0.040(6) 0.004(5) 0.034(5)
C6 0.066(5) 0.120(7) 0.138(8) -0.044(6) 0.017(5) 0.003(5)
C7 0.140(8) 0.197(11) 0.127(8) -0.048(8) 0.052(7) 0.004(7)
C8 0.307(14) 0.216(11) 0.172(9) -0.039(8) 0.103(10) -0.036(10)
C9 0.221(10) 0.175(9) 0.147(8) -0.030(7) 0.057(7) -0.064(8)
C10 0.130(7) 0.074(5) 0.289(11) -0.035(7) 0.042(7) 0.021(5)
C11 0.064(10) 0.058(10) 0.063(9) 0.038(9) -0.002(9) -0.008(8)
C12 0.038(11) 0.031(8) 0.074(11) 0.009(8) 0.000(9) 0.005(8)
C13 0.075(17) 0.16(2) 0.24(4) -0.10(2) 0.005(17) -0.071(14)
C14 0.081(16) 0.093(19) 0.21(3) 0.014(18) -0.060(19) -0.032(14)
C15 0.13(2) 0.16(3) 0.52(7) -0.25(4) 0.20(3) -0.118(18)
C16 0.084(12) 0.017(7) 0.46(4) -0.07(2) 0.14(3) -0.024(7)
C17 0.095(12) 0.086(14) 0.12(2) 0.029(12) 0.043(13) 0.009(12)
C18 0.16(2) 0.116(15) 0.085(17) -0.043(14) 0.045(18) -0.040(13)
C19 0.081(9) 0.091(10) 0.138(12) 0.031(8) 0.021(8) -0.028(7)
C20 0.17(3) 0.16(3) 0.038(15) -0.004(16) -0.034(16) -0.04(2)
C21 0.084(4) 0.046(3) 0.093(5) -0.005(4) -0.015(4) 0.005(3)
C22 0.095(4) 0.042(4) 0.077(4) -0.001(3) -0.005(4) 0.003(3)
C23 0.064(4) 0.060(4) 0.059(4) 0.004(4) -0.002(3) 0.003(3)
C24 0.075(4) 0.054(4) 0.073(4) -0.013(4) -0.006(4) -0.010(3)
C25 0.061(4) 0.066(4) 0.083(5) 0.005(4) 0.008(3) -0.006(3)
C26 0.062(4) 0.043(4) 0.067(4) 0.001(3) -0.002(3) -0.006(3)
C27 0.048(4) 0.052(5) 0.064(6) 0.000 0.000 -0.003(4)
C28 0.067(5) 0.039(4) 0.057(5) 0.000 0.000 -0.009(4)
C29 0.079(4) 0.049(3) 0.066(4) -0.003(3) 0.004(3) 0.001(3)
C30 0.071(4) 0.055(4) 0.077(4) 0.001(3) 0.002(3) 0.002(3)
C31 0.052(3) 0.069(4) 0.088(4) 0.005(3) -0.011(3) -0.003(3)
C32 0.056(3) 0.052(3) 0.095(4) -0.006(3) -0.004(3) -0.009(3)
C33 0.058(3) 0.051(3) 0.103(4) 0.002(3) 0.007(3) -0.002(3)
C34 0.070(8) 0.125(12) 0.097(9) 0.025(9) -0.014(11) -0.009(11)
Cl1 0.105(3) 0.151(5) 0.185(5) 0.023(4) 0.042(3) 0.013(3)
Cl2 0.105(3) 0.159(5) 0.214(5) -0.001(5) -0.036(3) -0.015(4)
Cl3 0.157(5) 0.118(4) 0.176(4) 0.044(3) 0.047(4) -0.009(3)

loop_
_atom_type_symbol
_atom_type_description
_atom_type_scat_dispersion_real
_atom_type_scat_dispersion_imag
_atom_type_scat_source
C C 0.0033 0.0016 'International Tables Vol C Tables 4.2.6.8 and 6.1.1.4'
H H 0.0000 0.0000 'International Tables Vol C Tables 4.2.6.8 and 6.1.1.4'
B B 0.0013 0.0007 'International Tables Vol C Tables 4.2.6.8 and 6.1.1.4'
N N 0.0061 0.0033 'International Tables Vol C Tables 4.2.6.8 and 6.1.1.4'
S S 0.1246 0.1234 'International Tables Vol C Tables 4.2.6.8 and 6.1.1.4'
Cl Cl 0.1484 0.1585 'International Tables Vol C Tables 4.2.6.8 and 6.1.1.4'
Ru Ru -1.2594 0.8363 'International Tables Vol C Tables 4.2.6.8 and 6.1.1.4'

loop_
_geom_angle_atom_site_label_1
_geom_angle_atom_site_label_2
_geom_angle_atom_site_label_3
_geom_angle
_geom_angle_site_symmetry_1
_geom_angle_site_symmetry_3
C11 Ru1 C11 69.0(9) 6_556 .
C11 Ru1 N3 123.5(3) 6_556 .
C11 Ru1 N3 123.5(3) . .
C11 Ru1 C16 39.3(2) 6_556 6_556
C11 Ru1 C16 51.5(8) . 6_556
N3 Ru1 C16 161.6(3) . 6_556
C11 Ru1 C16 51.5(8) 6_556 .
C11 Ru1 C16 39.3(3) . .
N3 Ru1 C16 161.6(3) . .
C16 Ru1 C16 15.3(9) 6_556 .
C11 Ru1 C12 38.8(4) 6_556 6_556
C11 Ru1 C12 65.2(6) . 6_556
N3 Ru1 C12 92.0(4) . 6_556
C16 Ru1 C12 69.8(4) 6_556 6_556
C16 Ru1 C12 74.9(3) . 6_556
C11 Ru1 C12 65.2(7) 6_556 .
C11 Ru1 C12 38.8(3) . .
N3 Ru1 C12 92.0(3) . .
C16 Ru1 C12 74.9(4) 6_556 .
C16 Ru1 C12 69.8(4) . .
C12 Ru1 C12 37.0(7) 6_556 .
C11 Ru1 C15 69.1(6) 6_556 6_556
C11 Ru1 C15 22.8(3) . 6_556
N3 Ru1 C15 143.7(3) . 6_556
C16 Ru1 C15 37.9(3) 6_556 6_556
C16 Ru1 C15 22.8(7) . 6_556
C12 Ru1 C15 80.2(6) 6_556 6_556
C12 Ru1 C15 60.8(4) . 6_556
C11 Ru1 C15 22.8(7) 6_556 .
C11 Ru1 C15 69.1(3) . .
N3 Ru1 C15 143.7(5) . .
C16 Ru1 C15 22.8(9) 6_556 .
C16 Ru1 C15 37.87(15) . .
C12 Ru1 C15 60.8(4) 6_556 .
C12 Ru1 C15 80.2(2) . .
C15 Ru1 C15 59.9(7) 6_556 .
C11 Ru1 C13 68.3(5) 6_556 6_556
C11 Ru1 C13 43.7(5) . 6_556
N3 Ru1 C13 86.4(3) . 6_556
C16 Ru1 C13 80.2(4) 6_556 6_556
C16 Ru1 C13 75.3(4) . 6_556
C12 Ru1 C13 37.1(2) 6_556 6_556
C12 Ru1 C13 5.54(7) . 6_556
C15 Ru1 C13 66.0(5) 6_556 6_556
C15 Ru1 C13 84.5(4) . 6_556
C11 Ru1 C13 43.7(6) 6_556 .
C11 Ru1 C13 68.3(2) . .
N3 Ru1 C13 86.4(4) . .
C16 Ru1 C13 75.3(4) 6_556 .
C16 Ru1 C13 80.2(2) . .
C12 Ru1 C13 5.54(5) 6_556 .
C12 Ru1 C13 37.12(12) . .
C15 Ru1 C13 84.5(4) 6_556 .
C15 Ru1 C13 66.0(3) . .
C13 Ru1 C13 36.3(8) 6_556 .
C11 Ru1 C14 15.8(8) 6_556 .
C11 Ru1 C14 80.2(2) . .
N3 Ru1 C14 108.2(5) . .
C16 Ru1 C14 55.0(7) 6_556 .
C16 Ru1 C14 67.2(3) . .
C12 Ru1 C14 32.6(6) 6_556 .
C12 Ru1 C14 66.5(2) . .
C15 Ru1 C14 83.8(6) 6_556 .
C15 Ru1 C14 36.4(2) . .
C13 Ru1 C14 68.1(7) 6_556 .
C13 Ru1 C14 36.1(2) . .
N1 Ru2 C2 157.7(3) . .
N1 Ru2 C6 93.4(2) . .
C2 Ru2 C6 65.9(3) . .
N1 Ru2 C5 90.7(2) . .
C2 Ru2 C5 78.1(3) . .
C6 Ru2 C5 37.8(2) . .
N1 Ru2 C3 151.6(3) . .
C2 Ru2 C3 36.7(3) . .
C6 Ru2 C3 78.7(3) . .
C5 Ru2 C3 66.3(3) . .
N1 Ru2 C1 119.5(3) . .
C2 Ru2 C1 38.3(3) . .
C6 Ru2 C1 36.1(2) . .
C5 Ru2 C1 67.2(3) . .
C3 Ru2 C1 68.2(3) . .
N1 Ru2 C4 115.9(3) . .
C2 Ru2 C4 65.0(3) . .
C6 Ru2 C4 66.5(3) . .
C5 Ru2 C4 36.7(2) . .
C3 Ru2 C4 36.0(2) . .
C1 Ru2 C4 79.0(3) . .
N1 Ru2 S1 88.82(13) . .
C2 Ru2 S1 92.8(3) . .
C6 Ru2 S1 115.9(3) . .
C5 Ru2 S1 153.6(3) . .
C3 Ru2 S1 119.2(3) . .
C1 Ru2 S1 90.2(2) . .
C4 Ru2 S1 155.3(3) . .
N1 Ru2 S2 87.93(13) . .
C2 Ru2 S2 114.3(3) . .
C6 Ru2 S2 154.5(3) . .
C5 Ru2 S2 116.8(3) . .
C3 Ru2 S2 88.1(3) . .
C1 Ru2 S2 152.5(3) . .
C4 Ru2 S2 90.1(2) . .
S1 Ru2 S2 89.54(5) . .
C31 S1 Ru2 107.13(17) . .
C32 S2 Ru2 107.10(18) . .
C33 S3 Ru1 107.13(17) . .
C21 N1 C25 115.6(5) . .
C21 N1 Ru2 121.5(4) . .
C25 N1 Ru2 122.7(4) . .
C27 N2 C26 115.0(5) . .
C30 N3 C30 119.4(6) . 6_556
C30 N3 Ru1 120.3(3) . .
C30 N3 Ru1 120.3(3) 6_556 .
C26 N4 C26 117.2(6) 6_556 .
C31 B3 C32 58.6(3) . .
C31 B3 B8 105.9(5) . .
C32 B3 B8 106.1(4) . .
C31 B3 B7 105.9(4) . .
C32 B3 B7 58.8(3) . .
B8 B3 B7 60.2(4) . .
C31 B3 B4 58.7(3) . .
C32 B3 B4 106.2(5) . .
B8 B3 B4 60.5(4) . .
B7 B3 B4 108.5(5) . .
C31 B4 B9 105.0(5) . .
C31 B4 B8 105.1(4) . .
B9 B4 B8 61.1(4) . .
C31 B4 B3 59.1(3) . .
B9 B4 B3 107.8(5) . .
B8 B4 B3 59.0(4) . .
C31 B4 B5 58.8(3) . .
B9 B4 B5 59.7(4) . .
B8 B4 B5 108.6(5) . .
B3 B4 B5 107.9(5) . .
C31 B5 B9 104.6(5) . .
C31 B5 B4 58.4(3) . .
B9 B5 B4 59.6(4) . .
C31 B5 B10 105.5(5) . .
B9 B5 B10 59.4(4) . .
B4 B5 B10 107.3(5) . .
C31 B5 B6 60.1(3) . .
B9 B5 B6 107.9(5) . .
B4 B5 B6 108.6(5) . .
B10 B5 B6 60.0(4) . .
C32 B6 C31 57.4(3) . .
C32 B6 B11 58.2(3) . .
C31 B6 B11 103.8(5) . .
C32 B6 B5 104.3(5) . .
C31 B6 B5 57.9(3) . .
B11 B6 B5 107.2(5) . .
C32 B6 B10 104.2(5) . .
C31 B6 B10 103.8(5) . .
B11 B6 B10 59.5(4) . .
B5 B6 B10 60.0(4) . .
C32 B7 B8 105.9(5) . .
C32 B7 B3 59.5(3) . .
B8 B7 B3 59.3(4) . .
C32 B7 B11 59.3(3) . .
B8 B7 B11 108.5(5) . .
B3 B7 B11 108.3(5) . .
C32 B7 B12 105.9(5) . .
B8 B7 B12 60.6(4) . .
B3 B7 B12 107.9(5) . .
B11 B7 B12 59.9(4) . .
B3 B8 B7 60.5(3) . .
B3 B8 B4 60.5(4) . .
B7 B8 B4 108.7(5) . .
B3 B8 B12 108.5(5) . .
B7 B8 B12 60.2(4) . .
B4 B8 B12 107.7(5) . .
B3 B8 B9 107.5(5) . .
B7 B8 B9 107.5(5) . .
B4 B8 B9 59.3(4) . .
B12 B8 B9 59.5(4) . .
B10 B9 B4 109.5(5) . .
B10 B9 B5 61.0(4) . .
B4 B9 B5 60.8(4) . .
B10 B9 B12 60.0(4) . .
B4 B9 B12 108.4(5) . .
B5 B9 B12 108.9(5) . .
B10 B9 B8 108.1(5) . .
B4 B9 B8 59.6(4) . .
B5 B9 B8 108.3(5) . .
B12 B9 B8 60.0(4) . .
B9 B10 B12 60.3(4) . .
B9 B10 B11 107.9(5) . .
B12 B10 B11 60.1(4) . .
B9 B10 B5 59.5(4) . .
B12 B10 B5 108.0(5) . .
B11 B10 B5 107.6(5) . .
B9 B10 B6 107.9(5) . .
B12 B10 B6 108.6(5) . .
B11 B10 B6 60.1(4) . .
B5 B10 B6 60.0(4) . .
C32 B11 B7 58.6(3) . .
C32 B11 B12 105.6(4) . .
B7 B11 B12 60.2(4) . .
C32 B11 B10 106.2(5) . .
B7 B11 B10 108.0(5) . .
B12 B11 B10 59.8(4) . .
C32 B11 B6 60.0(3) . .
B7 B11 B6 108.7(5) . .
B12 B11 B6 108.6(5) . .
B10 B11 B6 60.4(4) . .
B10 B12 B11 60.2(4) . .
B10 B12 B9 59.7(4) . .
B11 B12 B9 107.4(5) . .
B10 B12 B7 108.1(5) . .
B11 B12 B7 59.9(4) . .
B9 B12 B7 107.5(5) . .
B10 B12 B8 108.3(5) . .
B11 B12 B8 107.4(4) . .
B9 B12 B8 60.6(4) . .
B7 B12 B8 59.2(4) . .
C33 B13 C33 58.6(4) 6_556 .
C33 B13 B14 105.3(5) 6_556 .
C33 B13 B14 58.4(3) . .
C33 B13 B14 58.4(3) 6_556 6_556
C33 B13 B14 105.3(5) . 6_556
B14 B13 B14 107.4(7) . 6_556
C33 B13 B17 105.6(6) 6_556 .
C33 B13 B17 105.6(6) . .
B14 B13 B17 60.1(4) . .
B14 B13 B17 60.1(4) 6_556 .
C33 B14 B18 105.4(5) . .
C33 B14 B13 59.0(4) . .
B18 B14 B13 108.9(6) . .
C33 B14 B15 59.5(3) . .
B18 B14 B15 59.8(4) . .
B13 B14 B15 109.2(5) . .
C33 B14 B17 106.6(6) . .
B18 B14 B17 61.1(5) . .
B13 B14 B17 60.7(5) . .
B15 B14 B17 109.9(6) . .
C33 B15 B18 104.0(5) . .
C33 B15 B14 57.9(3) . .
B18 B15 B14 59.6(4) . .
C33 B15 B16 58.6(4) . .
B18 B15 B16 106.2(6) . .
B14 B15 B16 106.1(5) . .
C33 B15 B19 103.9(5) . .
B18 B15 B19 59.2(4) . .
B14 B15 B19 106.3(6) . .
B16 B15 B19 59.0(5) . .
C33 B16 C33 58.1(4) . 6_556
C33 B16 B19 105.6(6) . .
C33 B16 B19 105.6(6) 6_556 .
C33 B16 B15 59.0(3) . .
C33 B16 B15 106.4(5) 6_556 .
B19 B16 B15 60.8(4) . .
C33 B16 B15 106.4(5) . 6_556
C33 B16 B15 59.0(3) 6_556 6_556
B19 B16 B15 60.8(4) . 6_556
B15 B16 B15 110.3(7) . 6_556
B14 B17 B14 106.1(7) . 6_556
B14 B17 B13 59.2(4) . .
B14 B17 B13 59.2(4) 6_556 .
B14 B17 B18 106.2(6) . 6_556
B14 B17 B18 58.8(4) 6_556 6_556
B13 B17 B18 105.9(6) . 6_556
B14 B17 B18 58.8(4) . .
B14 B17 B18 106.2(6) 6_556 .
B13 B17 B18 105.9(6) . .
B18 B17 B18 59.8(6) 6_556 .
B19 B18 B14 108.6(6) . .
B19 B18 B15 61.2(4) . .
B14 B18 B15 60.6(4) . .
B19 B18 B18 59.3(3) . 6_556
B14 B18 B18 107.4(4) . 6_556
B15 B18 B18 108.7(4) . 6_556
B19 B18 B17 108.5(5) . .
B14 B18 B17 60.1(4) . .
B15 B18 B17 109.8(5) . .
B18 B18 B17 60.1(3) 6_556 .
B18 B19 B18 61.5(6) . 6_556
B18 B19 B16 107.4(6) . .
B18 B19 B16 107.4(6) 6_556 .
B18 B19 B15 59.5(4) . .
B18 B19 B15 109.1(6) 6_556 .
B16 B19 B15 60.3(4) . .
B18 B19 B15 109.1(6) . 6_556
B18 B19 B15 59.5(4) 6_556 6_556
B16 B19 B15 60.3(4) . 6_556
B15 B19 B15 109.4(7) . 6_556
C6 C1 C2 115.9(9) . .
C6 C1 C7 123.3(10) . .
C2 C1 C7 120.7(10) . .
C6 C1 Ru2 71.5(4) . .
C2 C1 Ru2 69.3(5) . .
C7 C1 Ru2 132.1(5) . .
C3 C2 C1 123.4(9) . .
C3 C2 Ru2 73.3(5) . .
C1 C2 Ru2 72.4(5) . .
C4 C3 C2 118.4(9) . .
C4 C3 Ru2 72.6(4) . .
C2 C3 Ru2 70.0(5) . .
C3 C4 C5 121.5(9) . .
C3 C4 C10 119.6(9) . .
C5 C4 C10 118.9(10) . .
C3 C4 Ru2 71.3(5) . .
C5 C4 Ru2 70.9(4) . .
C10 C4 Ru2 128.6(5) . .
C4 C5 C6 118.6(8) . .
C4 C5 Ru2 72.4(4) . .
C6 C5 Ru2 70.9(4) . .
C1 C6 C5 122.1(8) . .
C1 C6 Ru2 72.4(5) . .
C5 C6 Ru2 71.4(4) . .
C1 C7 C9 115.2(8) . .
C1 C7 C8 112.8(8) . .
C9 C7 C8 110.6(8) . .
C14 C11 C15 140(3) 6_556 6_556
C14 C11 C12 63.0(16) 6_556 .
C15 C11 C12 154(2) 6_556 .
C14 C11 C16 170.2(3) 6_556 .
C15 C11 C16 35(2) 6_556 .
C12 C11 C16 120.0 . .
C14 C11 C17 56(2) 6_556 .
C15 C11 C17 88.8(16) 6_556 .
C12 C11 C17 116.8(10) . .
C16 C11 C17 122.9(10) . .
C14 C11 C13 59.2(10) 6_556 6_556
C15 C11 C13 157(2) 6_556 6_556
C12 C11 C13 3.9(11) . 6_556
C16 C11 C13 123.5(12) . 6_556
C17 C11 C13 113.5(11) . 6_556
C14 C11 C16 165.8(16) 6_556 6_556
C15 C11 C16 48.8(14) 6_556 6_556
C12 C11 C16 106.2(7) . 6_556
C16 C11 C16 13.8(7) . 6_556
C17 C11 C16 136.4(8) . 6_556
C13 C11 C16 109.7(12) 6_556 6_556
C14 C11 Ru1 101.6(9) 6_556 .
C15 C11 Ru1 87.9(12) 6_556 .
C12 C11 Ru1 73.5(3) . .
C16 C11 Ru1 71.6(3) . .
C17 C11 Ru1 132.6(15) . .
C13 C11 Ru1 74.2(6) 6_556 .
C16 C11 Ru1 65.2(5) 6_556 .
C13 C12 C14 126(9) 6_556 6_556
C13 C12 C12 95(8) 6_556 6_556
C14 C12 C12 136.9(8) 6_556 6_556
C13 C12 C11 153(8) 6_556 .
C14 C12 C11 26.9(7) 6_556 .
C12 C12 C11 110.5 6_556 .
C13 C12 C13 85(8) 6_556 .
C14 C12 C13 146.2(8) 6_556 .
C12 C12 C13 9.7 6_556 .
C11 C12 C13 120.0 . .
C13 C12 Ru1 114(3) 6_556 .
C14 C12 Ru1 79.7(7) 6_556 .
C12 C12 Ru1 71.5(6) 6_556 .
C11 C12 Ru1 67.6(5) . .
C13 C12 Ru1 75.5(6) . .
C12 C13 C12 75(7) 6_556 .
C12 C13 C14 46(7) 6_556 .
C12 C13 C14 120.0 . .
C12 C13 C13 85(7) 6_556 6_556
C12 C13 C13 9.7 . 6_556
C14 C13 C13 129.5 . 6_556
C12 C13 C11 23(6) 6_556 6_556
C12 C13 C11 97.3(8) . 6_556
C14 C13 C11 22.8(9) . 6_556
C13 C13 C11 106.9(8) 6_556 6_556
C12 C13 Ru1 61(2) 6_556 .
C12 C13 Ru1 67.3(6) . .
C14 C13 Ru1 73.2(5) . .
C13 C13 Ru1 71.8(6) 6_556 .
C11 C13 Ru1 62.1(9) 6_556 .
C11 C14 C17 99(3) 6_556 6_556
C11 C14 C12 90(3) 6_556 6_556
C17 C14 C12 159.6(17) 6_556 6_556
C11 C14 C15 23(2) 6_556 .
C17 C14 C15 79.3(17) 6_556 .
C12 C14 C15 112.4(9) 6_556 .
C11 C14 C13 97.9(18) 6_556 .
C17 C14 C13 156.0(18) 6_556 .
C12 C14 C13 7.8(9) 6_556 .
C15 C14 C13 120.0 . .
C11 C14 C20 138(3) 6_556 .
C17 C14 C20 41.5(16) 6_556 .
C12 C14 C20 132.0(17) 6_556 .
C15 C14 C20 115.5(18) . .
C13 C14 C20 124.2(17) . .
C11 C14 Ru1 63(3) 6_556 .
C17 C14 Ru1 132.7(17) 6_556 .
C12 C14 Ru1 67.7(8) 6_556 .
C15 C14 Ru1 69.0(3) . .
C13 C14 Ru1 70.8(3) . .
C20 C14 Ru1 128.3(19) . .
C11 C15 C16 110(2) 6_556 6_556
C11 C15 C14 16.8(16) 6_556 .
C16 C15 C14 126.2(6) 6_556 .
C11 C15 C16 103.9(15) 6_556 .
C16 C15 C16 6.3(6) 6_556 .
C14 C15 C16 120.0 . .
C11 C15 C17 60.8(16) 6_556 6_556
C16 C15 C17 165.1(14) 6_556 6_556
C14 C15 C17 46.2(11) . 6_556
C16 C15 C17 161.6(13) . 6_556
C11 C15 Ru1 69.3(17) 6_556 .
C16 C15 Ru1 71.5(9) 6_556 .
C14 C15 Ru1 74.6(4) . .
C16 C15 Ru1 66.9(6) . .
C17 C15 Ru1 112.4(11) 6_556 .
C16 C16 C15 164.0(6) 6_556 6_556
C16 C16 C15 9.7 6_556 .
C15 C16 C15 154.3(6) 6_556 .
C16 C16 C11 129.5 6_556 .
C15 C16 C11 35.0(5) 6_556 .
C15 C16 C11 120.0 . .
C16 C16 C11 36.7(6) 6_556 6_556
C15 C16 C11 127.6(9) 6_556 6_556
C15 C16 C11 27.3(7) . 6_556
C11 C16 C11 92.8(6) . 6_556
C16 C16 Ru1 82.4(7) 6_556 .
C15 C16 Ru1 85.7(7) 6_556 .
C15 C16 Ru1 75.2(7) . .
C11 C16 Ru1 69.1(5) . .
C11 C16 Ru1 63.3(5) 6_556 .
C20 C17 C14 83(2) 6_556 6_556
C20 C17 C18 17(3) 6_556 .
C14 C17 C18 95.3(17) 6_556 .
C20 C17 C11 107(2) 6_556 .
C14 C17 C11 25.1(6) 6_556 .
C18 C17 C11 120.3(17) . .
C20 C17 C19 127(3) 6_556 .
C14 C17 C19 118.9(19) 6_556 .
C18 C17 C19 111(2) . .
C11 C17 C19 107.3(15) . .
C20 C17 C15 129(2) 6_556 6_556
C14 C17 C15 54.5(8) 6_556 6_556
C18 C17 C15 145.9(17) . 6_556
C11 C17 C15 30.4(3) . 6_556
C19 C17 C15 99.2(13) . 6_556
C20 C18 C17 29(5) 6_556 .
C18 C20 C17 134(8) 6_556 6_556
C18 C20 C14 146(9) 6_556 .
C17 C20 C14 56.0(14) 6_556 .
C22 C21 N1 124.7(5) . .
C21 C22 C23 119.8(5) . .
C24 C23 C22 115.8(5) . .
C24 C23 C26 122.9(5) . .
C22 C23 C26 121.2(5) . .
C23 C24 C25 122.1(5) . .
C24 C25 N1 121.9(5) . .
N4 C26 N2 123.8(5) . .
N4 C26 C23 118.5(5) . .
N2 C26 C23 117.5(5) . .
N2 C27 N2 125.1(6) . 6_556
N2 C27 C28 117.4(3) . .
N2 C27 C28 117.4(3) 6_556 .
C29 C28 C29 118.8(6) 6_556 .
C29 C28 C27 120.6(3) 6_556 .
C29 C28 C27 120.6(3) . .
C28 C29 C30 119.5(5) . .
N3 C30 C29 121.3(5) . .
C32 C31 B4 110.7(4) . .
C32 C31 B5 110.8(4) . .
B4 C31 B5 62.8(4) . .
C32 C31 B3 60.9(3) . .
B4 C31 B3 62.1(4) . .
B5 C31 B3 113.6(5) . .
C32 C31 B6 61.3(3) . .
B4 C31 B6 113.7(4) . .
B5 C31 B6 62.0(3) . .
B3 C31 B6 113.2(4) . .
C32 C31 S1 117.5(3) . .
B4 C31 S1 121.9(4) . .
B5 C31 S1 121.4(4) . .
B3 C31 S1 117.7(4) . .
B6 C31 S1 116.8(4) . .
C31 C32 B7 109.6(4) . .
C31 C32 B11 109.8(4) . .
B7 C32 B11 62.1(3) . .
C31 C32 B3 60.5(3) . .
B7 C32 B3 61.7(3) . .
B11 C32 B3 112.4(4) . .
C31 C32 B6 61.4(3) . .
B7 C32 B6 113.0(4) . .
B11 C32 B6 61.8(3) . .
B3 C32 B6 112.9(4) . .
C31 C32 S2 118.7(3) . .
B7 C32 S2 121.9(4) . .
B11 C32 S2 122.0(4) . .
B3 C32 S2 118.0(4) . .
B6 C32 S2 117.3(4) . .
C33 C33 B14 110.4(3) 6_556 .
C33 C33 B13 60.7(2) 6_556 .
B14 C33 B13 62.6(4) . .
C33 C33 B16 60.9(2) 6_556 .
B14 C33 B16 112.9(5) . .
B13 C33 B16 112.9(4) . .
C33 C33 B15 111.4(3) 6_556 .
B14 C33 B15 62.6(3) . .
B13 C33 B15 114.7(5) . .
B16 C33 B15 62.4(3) . .
C33 C33 S3 118.04(16) 6_556 .
B14 C33 S3 121.5(4) . .
B13 C33 S3 116.5(4) . .
B16 C33 S3 118.2(4) . .
B15 C33 S3 120.9(4) . .
Cl3 C34 C34 82.5(8) 2_755 2_755
Cl3 C34 Cl3 46.8(6) 2_755 .
C34 C34 Cl3 44.0(5) 2_755 .
Cl3 C34 Cl2 148.6(12) 2_755 .
C34 C34 Cl2 95.5(10) 2_755 .
Cl3 C34 Cl2 112.9(7) . .
Cl3 C34 Cl1 103.3(11) 2_755 .
C34 C34 Cl1 75.6(11) 2_755 .
Cl3 C34 Cl1 108.1(7) . .
Cl2 C34 Cl1 106.5(7) . .
Cl3 C34 Cl1 125.4(10) 2_755 2_755
C34 C34 Cl1 62.3(9) 2_755 2_755
Cl3 C34 Cl1 80.4(5) . 2_755
Cl2 C34 Cl1 35.1(3) . 2_755
Cl1 C34 Cl1 106.2(7) . 2_755
Cl2 Cl1 C34 103.5(6) 2_755 .
Cl2 Cl1 C34 63.6(5) 2_755 2_755
C34 Cl1 C34 42.2(7) . 2_755
Cl2 Cl1 Cl3 105.3(5) 2_755 2_755
C34 Cl1 Cl3 29.0(4) . 2_755
C34 Cl1 Cl3 44.5(3) 2_755 2_755
Cl1 Cl2 C34 81.4(6) 2_755 .
C34 Cl3 Cl3 88.8(7) 2_755 2_755
C34 Cl3 C34 53.5(10) 2_755 .
Cl3 Cl3 C34 44.4(4) 2_755 .
C34 Cl3 Cl1 47.7(8) 2_755 2_755
Cl3 Cl3 Cl1 98.3(3) 2_755 2_755
C34 Cl3 Cl1 55.1(5) . 2_755

loop_
_geom_bond_atom_site_label_1
_geom_bond_atom_site_label_2
_geom_bond_distance
_geom_bond_site_symmetry_2
Ru1 C11 2.128(17) 6_556
Ru1 C11 2.128(17) .
Ru1 N3 2.147(5) .
Ru1 C16 2.163(8) 6_556
Ru1 C16 2.163(10) .
Ru1 C12 2.208(13) 6_556
Ru1 C12 2.208(11) .
Ru1 C15 2.27(2) 6_556
Ru1 C15 2.274(12) .
Ru1 C13 2.316(12) 6_556
Ru1 C13 2.316(11) .
Ru1 C14 2.348(18) .
Ru1 S3 2.379(2) .
Ru1 S3 2.379(2) 6_556
Ru2 N1 2.126(4) .
Ru2 C2 2.142(8) .
Ru2 C6 2.173(6) .
Ru2 C5 2.180(6) .
Ru2 C3 2.183(7) .
Ru2 C1 2.184(9) .
Ru2 C4 2.199(7) .
Ru2 S1 2.3755(16) .
Ru2 S2 2.3865(17) .
S1 C31 1.800(5) .
S2 C32 1.773(5) .
S3 C33 1.777(5) .
N1 C21 1.347(6) .
N1 C25 1.369(6) .
N2 C27 1.344(4) .
N2 C26 1.345(5) .
N3 C30 1.347(5) .
N3 C30 1.347(5) 6_556
N4 C26 1.331(5) 6_556
N4 C26 1.331(5) .
B3 C31 1.702(8) .
B3 C32 1.709(7) .
B3 B8 1.727(9) .
B3 B7 1.747(8) .
B3 B4 1.753(9) .
B4 C31 1.694(8) .
B4 B9 1.747(9) .
B4 B8 1.752(9) .
B4 B5 1.768(9) .
B5 C31 1.701(7) .
B5 B9 1.749(10) .
B5 B10 1.774(9) .
B5 B6 1.774(9) .
B6 C32 1.740(8) .
B6 C31 1.741(8) .
B6 B11 1.770(9) .
B6 B10 1.775(9) .
B7 C32 1.697(7) .
B7 B8 1.743(9) .
B7 B11 1.757(9) .
B7 B12 1.762(9) .
B8 B12 1.767(9) .
B8 B9 1.778(10) .
B9 B10 1.747(10) .
B9 B12 1.759(10) .
B10 B12 1.752(10) .
B10 B11 1.760(9) .
B11 C32 1.709(7) .
B11 B12 1.758(9) .
B13 C33 1.719(8) 6_556
B13 C33 1.719(8) .
B13 B14 1.781(9) .
B13 B14 1.781(9) 6_556
B13 B17 1.809(13) .
B14 C33 1.708(8) .
B14 B18 1.772(10) .
B14 B15 1.790(9) .
B14 B17 1.797(9) .
B15 C33 1.738(8) .
B15 B18 1.776(9) .
B15 B16 1.797(9) .
B15 B19 1.806(9) .
B16 C33 1.731(8) .
B16 C33 1.731(8) 6_556
B16 B19 1.773(14) .
B16 B15 1.797(9) 6_556
B17 B14 1.797(9) 6_556
B17 B18 1.814(11) 6_556
B17 B18 1.814(11) .
B18 B19 1.770(10) .
B18 B18 1.809(15) 6_556
B19 B18 1.770(10) 6_556
B19 B15 1.806(9) 6_556
C1 C6 1.351(9) .
C1 C2 1.419(10) .
C1 C7 1.476(10) .
C2 C3 1.362(10) .
C3 C4 1.356(9) .
C4 C5 1.378(9) .
C4 C10 1.520(10) .
C5 C6 1.409(9) .
C7 C9 1.511(9) .
C7 C8 1.534(9) .
C11 C14 0.652(16) 6_556
C11 C15 0.881(4) 6_556
C11 C12 1.444(5) .
C11 C16 1.444(5) .
C11 C17 1.522(10) .
C11 C13 1.664(13) 6_556
C11 C16 1.86(3) 6_556
C12 C13 0.244(3) 6_556
C12 C14 1.286(17) 6_556
C12 C12 1.40(3) 6_556
C12 C13 1.444(5) .
C13 C12 0.244(3) 6_556
C13 C14 1.444(5) .
C13 C13 1.44(3) 6_556
C13 C11 1.66(2) 6_556
C14 C11 0.65(3) 6_556
C14 C17 1.28(2) 6_556
C14 C12 1.29(2) 6_556
C14 C15 1.444(5) .
C14 C20 1.531(10) .
C15 C11 0.88(2) 6_556
C15 C16 0.88(4) 6_556
C15 C16 1.444(5) .
C15 C17 1.74(3) 6_556
C16 C16 0.58(4) 6_556
C16 C15 0.88(3) 6_556
C16 C11 1.86(3) 6_556
C17 C20 1.02(4) 6_556
C17 C14 1.28(2) 6_556
C17 C18 1.519(10) .
C17 C19 1.58(2) .
C17 C15 1.74(2) 6_556
C18 C20 0.62(3) 6_556
C20 C18 0.62(3) 6_556
C20 C17 1.02(3) 6_556
C21 C22 1.343(6) .
C22 C23 1.413(6) .
C23 C24 1.360(6) .
C23 C26 1.456(6) .
C24 C25 1.369(6) .
C27 N2 1.344(4) 6_556
C27 C28 1.487(8) .
C28 C29 1.380(5) 6_556
C28 C29 1.380(5) .
C29 C30 1.392(6) .
C31 C32 1.670(7) .
C33 C33 1.681(10) 6_556
C34 Cl3 1.175(11) 2_755
C34 C34 1.36(2) 2_755
C34 Cl3 1.678(11) .
C34 Cl2 1.778(14) .
C34 Cl1 1.794(15) .
C34 Cl1 1.963(15) 2_755
Cl1 Cl2 1.141(5) 2_755
Cl1 C34 1.963(15) 2_755
Cl1 Cl3 2.360(7) 2_755
Cl2 Cl1 1.141(5) 2_755
Cl3 C34 1.175(11) 2_755
Cl3 Cl3 1.223(8) 2_755
Cl3 Cl1 2.360(7) 2_755
